data_7024609
loop_
_publ_author_name
'Ma, Yu'
'Wen, Yan-Qing'
'Zhang, Jian-Yong'
'Gao, En-Qing'
'Liu, Cai-Ming'

_publ_section_title
;
 Structures and magnetism of azide- and carboxylate-bridged metal(II)
 systems derived from 1,2-bis(N-carboxymethyl-4-pyridinio)ethane.
;
_journal_issue 7
_journal_name_full 'Dalton transactions (Cambridge, England : 2003)'
_journal_page_first 1846
_journal_page_last 1854
_journal_paper_doi 10.1039/b919096a
_journal_volume 39
_journal_year 2010
_chemical_formula_sum 'C16 H18 Co2 N14 O5'
_chemical_formula_weight 604.30
_chemical_name_systematic
;
?
;
_space_group_IT_number 15
_symmetry_cell_setting monoclinic
_symmetry_space_group_name_Hall '-C 2yc'
_symmetry_space_group_name_H-M 'C 1 2/c 1'
_atom_sites_solution_hydrogens geom
_atom_sites_solution_primary direct
_atom_sites_solution_secondary difmap
_audit_creation_method SHELXL-97
_cell_angle_alpha 90.00
_cell_angle_beta 110.691(3)
_cell_angle_gamma 90.00
_cell_formula_units_Z 4
_cell_length_a 24.576(3)
_cell_length_b 6.2640(8)
_cell_length_c 15.5208(19)
_cell_measurement_reflns_used 2036
_cell_measurement_temperature 296(2)
_cell_measurement_theta_max 22.94
_cell_measurement_theta_min 2.74
_cell_volume 2235.2(5)
_computing_cell_refinement 'Bruker SMART'
_computing_data_collection 'Bruker SMART'
_computing_data_reduction 'Bruker SHELXTL'
_computing_molecular_graphics 'Bruker SHELXTL'
_computing_publication_material 'Bruker SHELXTL'
_computing_structure_refinement 'Bruker SHELXTL'
_computing_structure_solution 'Bruker SHELXTL'
_diffrn_ambient_temperature 296(2)
_diffrn_measured_fraction_theta_full 0.989
_diffrn_measured_fraction_theta_max 0.989
_diffrn_measurement_device_type 'CCD area detector'
_diffrn_measurement_method 'phi and omega scans'
_diffrn_radiation_monochromator graphite
_diffrn_radiation_source 'fine-focus sealed tube'
_diffrn_radiation_type MoK\a
_diffrn_radiation_wavelength 0.71073
_diffrn_reflns_av_R_equivalents 0.0885
_diffrn_reflns_av_sigmaI/netI 0.0706
_diffrn_reflns_limit_h_max 30
_diffrn_reflns_limit_h_min -30
_diffrn_reflns_limit_k_max 7
_diffrn_reflns_limit_k_min -7
_diffrn_reflns_limit_l_max 17
_diffrn_reflns_limit_l_min -18
_diffrn_reflns_number 13551
_diffrn_reflns_theta_full 26.74
_diffrn_reflns_theta_max 26.74
_diffrn_reflns_theta_min 1.77
_diffrn_standards_decay_% 2.5
_exptl_absorpt_coefficient_mu 1.548
_exptl_absorpt_correction_T_max 0.8605
_exptl_absorpt_correction_T_min 0.7471
_exptl_absorpt_correction_type multi-scan
_exptl_absorpt_process_details SADABS
_exptl_crystal_colour red
_exptl_crystal_density_diffrn 1.796
_exptl_crystal_density_method 'not measured'
_exptl_crystal_description patch
_exptl_crystal_F_000 1224
_exptl_crystal_size_max 0.20
_exptl_crystal_size_mid 0.20
_exptl_crystal_size_min 0.10
_refine_diff_density_max 0.758
_refine_diff_density_min -0.667
_refine_diff_density_rms 0.119
_refine_ls_extinction_method none
_refine_ls_goodness_of_fit_ref 1.141
_refine_ls_hydrogen_treatment mixed
_refine_ls_matrix_type full
_refine_ls_number_parameters 171
_refine_ls_number_reflns 2345
_refine_ls_number_restraints 3
_refine_ls_restrained_S_all 1.141
_refine_ls_R_factor_all 0.1284
_refine_ls_R_factor_gt 0.0530
_refine_ls_shift/su_max 0.000
_refine_ls_shift/su_mean 0.000
_refine_ls_structure_factor_coef Fsqd
_refine_ls_weighting_details 'calc w=1/[\s^2^(Fo^2^)+(0.0281P)^2^+25.9045P] where P=(Fo^2^+2Fc^2^)/3'
_refine_ls_weighting_scheme calc
_refine_ls_wR_factor_gt 0.1056
_refine_ls_wR_factor_ref 0.1485
_reflns_number_gt 1373
_reflns_number_total 2345
_reflns_threshold_expression >2sigma(I)
_cod_data_source_file b919096a.txt
_cod_data_source_block 2
_cod_depositor_comments
;
The following automatic conversions were performed:

'_symmetry_cell_setting' value 'Monoclinic' changed to 'monoclinic'
according to /home/saulius/struct/CIF-dictionaries/cif_core.dic
dictionary named 'cif_core.dic' version 2.4.2 from 2011-04-26.

Automatic conversion script
Id: cif_fix_values 1891 2012-01-12 08:04:46Z andrius 
;
_cod_original_sg_symbol_H-M 'C2/c '
_cod_database_code 7024609

loop_
_symmetry_equiv_pos_as_xyz
'x, y, z'
'-x, y, -z+1/2'
'x+1/2, y+1/2, z'
'-x+1/2, y+1/2, -z+1/2'
'-x, -y, -z'
'x, -y, z-1/2'
'-x+1/2, -y+1/2, -z'
'x+1/2, -y+1/2, z-1/2'

loop_
_atom_site_label
_atom_site_type_symbol
_atom_site_fract_x
_atom_site_fract_y
_atom_site_fract_z
_atom_site_U_iso_or_equiv
_atom_site_adp_type
_atom_site_occupancy
_atom_site_symmetry_multiplicity
_atom_site_calc_flag
_atom_site_refinement_flags
Co1 Co 0.25136(4) 0.77390(11) 0.24884(8) 0.0264(2) Uani 1 1 d .
C1 C 0.2896(3) 1.0336(10) 0.1177(4) 0.0321(15) Uani 1 1 d .
C2 C 0.3260(4) 1.0688(12) 0.0577(6) 0.056(2) Uani 1 1 d .
H2A H 0.3000 1.0864 -0.0055 0.067 Uiso 1 1 calc R
H2B H 0.3475 1.2010 0.0764 0.067 Uiso 1 1 calc R
C3 C 0.4233(4) 0.9251(14) 0.1124(6) 0.056(2) Uani 1 1 d .
H3A H 0.4354 1.0438 0.1504 0.067 Uiso 1 1 calc R
C4 C 0.3488(3) 0.7262(12) 0.0084(5) 0.0427(17) Uani 1 1 d .
H4A H 0.3094 0.7083 -0.0249 0.051 Uiso 1 1 calc R
C5 C 0.3877(3) 0.5728(11) 0.0027(5) 0.0431(18) Uani 1 1 d .
H5A H 0.3746 0.4526 -0.0339 0.052 Uiso 1 1 calc R
C6 C 0.4632(3) 0.7749(15) 0.1087(6) 0.058(2) Uani 1 1 d .
H6A H 0.5022 0.7916 0.1452 0.070 Uiso 1 1 calc R
C7 C 0.4462(3) 0.5994(13) 0.0517(5) 0.047(2) Uani 1 1 d .
C8 C 0.4898(4) 0.4528(16) 0.0378(6) 0.072(3) Uani 1 1 d .
H8A H 0.4727 0.3131 0.0192 0.086 Uiso 1 1 calc R
H8B H 0.5227 0.4373 0.0948 0.086 Uiso 1 1 calc R
N1 N 0.1943(2) 0.5263(8) 0.1751(4) 0.0318(13) Uani 1 1 d .
N2 N 0.1431(3) 0.5191(9) 0.1589(4) 0.0427(15) Uani 1 1 d .
N3 N 0.0940(3) 0.5135(14) 0.1407(7) 0.097(3) Uani 1 1 d .
N4 N 0.1866(2) 1.0205(8) 0.2154(4) 0.0301(12) Uani 1 1 d .
N5 N 0.1469(3) 1.0135(9) 0.2426(4) 0.0408(14) Uani 1 1 d .
N6 N 0.1079(3) 1.0053(13) 0.2672(6) 0.073(2) Uani 1 1 d .
N7 N 0.3667(3) 0.8999(9) 0.0608(4) 0.0404(15) Uani 1 1 d .
O1 O 0.2816(2) 0.8491(7) 0.1404(3) 0.0334(11) Uani 1 1 d .
O2 O 0.2706(2) 1.2045(7) 0.1364(3) 0.0402(12) Uani 1 1 d .
O3 O 0.0000 0.7791(15) 0.2500 0.080(3) Uani 1 2 d SD
H3B H 0.027(3) 0.861(6) 0.245(9) 0.120 Uiso 1 1 d D

loop_
_atom_site_aniso_label
_atom_site_aniso_U_11
_atom_site_aniso_U_22
_atom_site_aniso_U_33
_atom_site_aniso_U_23
_atom_site_aniso_U_13
_atom_site_aniso_U_12
Co1 0.0301(4) 0.0188(4) 0.0323(5) -0.0005(4) 0.0136(3) -0.0009(4)
C1 0.037(4) 0.036(4) 0.027(4) 0.002(3) 0.016(3) 0.007(3)
C2 0.083(6) 0.042(4) 0.067(6) 0.016(4) 0.057(5) 0.015(4)
C3 0.053(5) 0.063(5) 0.052(5) -0.013(4) 0.020(4) -0.020(4)
C4 0.040(4) 0.048(4) 0.042(5) 0.005(4) 0.016(3) 0.000(4)
C5 0.053(5) 0.039(4) 0.042(5) -0.002(3) 0.023(4) -0.003(3)
C6 0.029(4) 0.087(6) 0.059(6) 0.000(5) 0.017(4) -0.004(4)
C7 0.048(5) 0.060(5) 0.043(5) 0.010(4) 0.028(4) 0.009(4)
C8 0.070(6) 0.084(7) 0.081(7) 0.030(5) 0.052(6) 0.039(5)
N1 0.031(3) 0.027(3) 0.041(4) 0.002(3) 0.018(3) 0.001(2)
N2 0.037(4) 0.034(3) 0.052(4) 0.008(3) 0.009(3) -0.001(3)
N3 0.033(4) 0.083(6) 0.162(9) 0.030(6) 0.020(5) -0.007(4)
N4 0.024(3) 0.027(3) 0.040(3) -0.001(2) 0.013(3) 0.003(2)
N5 0.039(3) 0.032(3) 0.050(4) -0.006(3) 0.016(3) -0.005(3)
N6 0.049(4) 0.090(6) 0.100(6) -0.018(5) 0.050(4) -0.015(4)
N7 0.049(4) 0.036(3) 0.049(4) 0.000(3) 0.033(3) 0.002(3)
O1 0.042(3) 0.027(2) 0.038(3) 0.000(2) 0.023(2) -0.001(2)
O2 0.063(3) 0.025(2) 0.041(3) 0.007(2) 0.029(3) 0.009(2)
O3 0.063(6) 0.077(6) 0.104(8) 0.000 0.033(6) 0.000

loop_
_atom_type_symbol
_atom_type_description
_atom_type_scat_dispersion_real
_atom_type_scat_dispersion_imag
_atom_type_scat_source
C C 0.0033 0.0016 'International Tables Vol C Tables 4.2.6.8 and 6.1.1.4'
H H 0.0000 0.0000 'International Tables Vol C Tables 4.2.6.8 and 6.1.1.4'
N N 0.0061 0.0033 'International Tables Vol C Tables 4.2.6.8 and 6.1.1.4'
O O 0.0106 0.0060 'International Tables Vol C Tables 4.2.6.8 and 6.1.1.4'
Co Co 0.3494 0.9721 'International Tables Vol C Tables 4.2.6.8 and 6.1.1.4'

loop_
_geom_angle_atom_site_label_1
_geom_angle_atom_site_label_2
_geom_angle_atom_site_label_3
_geom_angle
_geom_angle_site_symmetry_1
_geom_angle_site_symmetry_3
O2 Co1 O1 174.7(2) 4_545 .
O2 Co1 N1 89.30(19) 4_545 .
O1 Co1 N1 94.82(19) . .
O2 Co1 N4 90.0(2) 4_545 4_545
O1 Co1 N4 87.27(19) . 4_545
N1 Co1 N4 82.68(19) . 4_545
O2 Co1 N1 88.95(19) 4_545 4
O1 Co1 N1 87.03(19) . 4
N1 Co1 N1 177.55(10) . 4
N4 Co1 N1 99.0(2) 4_545 4
O2 Co1 N4 87.9(2) 4_545 .
O1 Co1 N4 94.98(19) . .
N1 Co1 N4 95.9(2) . .
N4 Co1 N4 177.45(15) 4_545 .
N1 Co1 N4 82.32(19) 4 .
O1 C1 O2 128.6(6) . .
O1 C1 C2 119.6(6) . .
O2 C1 C2 111.7(6) . .
N7 C2 C1 115.1(6) . .
N7 C2 H2A 108.5 . .
C1 C2 H2A 108.5 . .
N7 C2 H2B 108.5 . .
C1 C2 H2B 108.5 . .
H2A C2 H2B 107.5 . .
N7 C3 C6 119.8(8) . .
N7 C3 H3A 120.1 . .
C6 C3 H3A 120.1 . .
N7 C4 C5 121.3(7) . .
N7 C4 H4A 119.4 . .
C5 C4 H4A 119.4 . .
C7 C5 C4 119.5(7) . .
C7 C5 H5A 120.3 . .
C4 C5 H5A 120.3 . .
C3 C6 C7 120.8(7) . .
C3 C6 H6A 119.6 . .
C7 C6 H6A 119.6 . .
C5 C7 C6 118.1(7) . .
C5 C7 C8 120.8(8) . .
C6 C7 C8 121.0(8) . .
C7 C8 C8 108.6(8) . 5_665
C7 C8 H8A 110.0 . .
C8 C8 H8A 110.0 5_665 .
C7 C8 H8B 110.0 . .
C8 C8 H8B 110.0 5_665 .
H8A C8 H8B 108.4 . .
N2 N1 Co1 125.8(5) . .
N2 N1 Co1 119.7(4) . 4_545
Co1 N1 Co1 94.5(2) . 4_545
N3 N2 N1 177.9(9) . .
N5 N4 Co1 122.3(4) . 4
N5 N4 Co1 121.2(5) . .
Co1 N4 Co1 94.10(19) 4 .
N6 N5 N4 178.7(8) . .
C4 N7 C3 120.4(7) . .
C4 N7 C2 120.1(7) . .
C3 N7 C2 119.4(7) . .
C1 O1 Co1 124.5(4) . .
C1 O2 Co1 127.7(4) . 4

loop_
_geom_bond_atom_site_label_1
_geom_bond_atom_site_label_2
_geom_bond_distance
_geom_bond_site_symmetry_2
Co1 O2 2.081(5) 4_545
Co1 O1 2.120(4) .
Co1 N1 2.133(5) .
Co1 N4 2.134(5) 4_545
Co1 N1 2.136(5) 4
Co1 N4 2.146(5) .
C1 O1 1.244(7) .
C1 O2 1.243(7) .
C1 C2 1.518(9) .
C2 N7 1.445(9) .
C2 H2A 0.9700 .
C2 H2B 0.9700 .
C3 N7 1.348(9) .
C3 C6 1.374(11) .
C3 H3A 0.9300 .
C4 N7 1.337(9) .
C4 C5 1.380(10) .
C4 H4A 0.9300 .
C5 C7 1.378(10) .
C5 H5A 0.9300 .
C6 C7 1.381(11) .
C6 H6A 0.9300 .
C7 C8 1.483(10) .
C8 C8 1.547(15) 5_665
C8 H8A 0.9700 .
C8 H8B 0.9700 .
N1 N2 1.194(7) .
N1 Co1 2.136(5) 4_545
N2 N3 1.139(8) .
N4 N5 1.192(7) .
N4 Co1 2.134(5) 4
N5 N6 1.152(8) .
O2 Co1 2.081(5) 4
O3 H3B 0.86(2) .
